data_2100554
loop_
_publ_author_name
'C. D. Antoniadis'
'A. J. Blake'
'S. K. Hadjikakou'
'N. Hadjiliadis'
'P. Hubberstey'
'M. Schr\"oder'
'C. Wilson'

_publ_section_title
;
 Structural characterization of selenium and selenium-diiodine
 analogues of the antithyroid drug 6-<i>n</i>-propyl-2-thiouracil and
 its alkyl derivatives
;
_journal_coeditor_code SO5003
_journal_date_accepted 2006-03-29
_journal_date_recd_electronic 2006-03-08
_journal_issue 4
_journal_name_full 'Acta Crystallographica Section B'
_journal_page_first 580
_journal_page_last 591
_journal_paper_category FA
_journal_paper_doi 10.1107/S0108768106011426
_journal_volume 62
_journal_year 2006
_chemical_formula_moiety 'C7 H10 N2 O Se'
_chemical_formula_sum 'C7 H10 N2 O Se'
_chemical_formula_weight 217.13
_chemical_name_systematic
;
 ?
;
_space_group_IT_number 61
_symmetry_cell_setting orthorhombic
_symmetry_space_group_name_Hall '-P 2ac 2ab'
_symmetry_space_group_name_H-M 'P b c a'
_atom_sites_solution_hydrogens geom
_atom_sites_solution_primary direct
_atom_sites_solution_secondary difmap
_audit_creation_method 'enCIFer editing of SHELXL97 CIF output'
_cell_angle_alpha 90.00
_cell_angle_beta 90.00
_cell_angle_gamma 90.00
_cell_formula_units_Z 16
_cell_length_a 10.568(7)
_cell_length_b 11.257(7)
_cell_length_c 28.79(2)
_cell_measurement_reflns_used 3142
_cell_measurement_temperature 120(2)
_cell_measurement_theta_max 27.45
_cell_measurement_theta_min 2.61
_cell_volume 3425(4)
_computing_cell_refinement 'Bruker SAINT (Bruker, 2004)'
_computing_data_collection 'Bruker APEX2 (Bruker, 2004)'
_computing_data_reduction 'Bruker SAINT'
_computing_molecular_graphics 'PLATON (Spek, 2003)'
_computing_publication_material 'enCIFer (Allen et al., 2004); PLATON'
_computing_structure_refinement 'SHELXL97 (Sheldrick, 1997)'
_computing_structure_solution 'SHELXS97 (Sheldrick, 1990)'
_diffrn_ambient_temperature 120(2)
_diffrn_measured_fraction_theta_full 0.998
_diffrn_measured_fraction_theta_max 0.998
_diffrn_measurement_device_type 'Bruker SMART APEXII CCD diffractometer'
_diffrn_measurement_method 'fine-slice \w scans'
_diffrn_radiation_monochromator 'silicon 111'
_diffrn_radiation_source 'Daresbury SRS station 9.8'
_diffrn_radiation_type synchrotron
_diffrn_radiation_wavelength 0.6775
_diffrn_reflns_av_R_equivalents 0.250
_diffrn_reflns_av_sigmaI/netI 0.118
_diffrn_reflns_limit_h_max 13
_diffrn_reflns_limit_h_min -13
_diffrn_reflns_limit_k_max 14
_diffrn_reflns_limit_k_min -14
_diffrn_reflns_limit_l_max 35
_diffrn_reflns_limit_l_min -35
_diffrn_reflns_number 24855
_diffrn_reflns_theta_full 25.00
_diffrn_reflns_theta_max 25.00
_diffrn_reflns_theta_min 2.61
_diffrn_standards_decay_% 0
_diffrn_standards_number 0
_exptl_absorpt_coefficient_mu 4.330
_exptl_absorpt_correction_T_max 1.000
_exptl_absorpt_correction_T_min 0.260
_exptl_absorpt_correction_type multi-scan
_exptl_absorpt_process_details '(SADABS; Bruker, 2004)'
_exptl_crystal_colour colourless
_exptl_crystal_density_diffrn 1.684
_exptl_crystal_density_method 'not measured'
_exptl_crystal_description lath
_exptl_crystal_F_000 1728
_exptl_crystal_size_max 0.20
_exptl_crystal_size_mid 0.02
_exptl_crystal_size_min 0.01
_refine_diff_density_max 2.38
_refine_diff_density_min -2.33
_refine_ls_extinction_method none
_refine_ls_goodness_of_fit_ref 1.18
_refine_ls_hydrogen_treatment constr
_refine_ls_matrix_type full
_refine_ls_number_parameters 99
_refine_ls_number_reflns 3471
_refine_ls_number_restraints 35
_refine_ls_restrained_S_all 1.17
_refine_ls_R_factor_all 0.210
_refine_ls_R_factor_gt 0.173
_refine_ls_shift/su_max 0.002
_refine_ls_shift/su_mean 0.000
_refine_ls_structure_factor_coef Fsqd
_refine_ls_weighting_details 'calc w=1/[\s^2^(Fo^2^)+(0.025P)^2^+367.0] where P=(Fo^2^+2Fc^2^)/3'
_refine_ls_weighting_scheme calc
_refine_ls_wR_factor_gt 0.387
_refine_ls_wR_factor_ref 0.408
_reflns_number_gt 2417
_reflns_number_total 3471
_reflns_threshold_expression >2sigma(I)
_cod_data_source_file so5003.cif
_cod_data_source_block 3
_cod_database_code 2100554

loop_
_symmetry_equiv_pos_as_xyz
'x, y, z'
'-x+1/2, -y, z+1/2'
'-x, y+1/2, -z+1/2'
'x+1/2, -y+1/2, -z'
'-x, -y, -z'
'x-1/2, y, -z-1/2'
'x, -y-1/2, z-1/2'
'-x-1/2, y-1/2, z'

loop_
_atom_site_type_symbol
_atom_site_label
_atom_site_fract_x
_atom_site_fract_y
_atom_site_fract_z
_atom_site_U_iso_or_equiv
_atom_site_adp_type
_atom_site_calc_flag
_atom_site_refinement_flags
_atom_site_occupancy
Se Se1 0.0749(2) 0.28948(18) 0.32853(8) 0.0333(6) Uani d DU 1
C C1 0.0909(13) 0.3523(15) 0.3871(5) 0.028(5) Uiso d DU 1
N N2 0.1159(11) 0.2874(14) 0.4243(5) 0.030(4) Uiso d DU 1
H H2N 0.1205 0.2098 0.4209 0.036 Uiso calc R 1
C C3 0.1356(10) 0.3339(16) 0.4688(6) 0.029(5) Uiso d DU 1
C C4 0.1287(11) 0.4523(16) 0.4746(6) 0.031(5) Uiso d DU 1
H H4 0.1418 0.4851 0.5046 0.038 Uiso calc R 1
C C5 0.1019(10) 0.5304(16) 0.4361(6) 0.026(4) Uiso d DU 1
O O5 0.0948(13) 0.6397(11) 0.4387(5) 0.035(4) Uiso d DU 1
N N6 0.0851(11) 0.4741(13) 0.3950(5) 0.030(4) Uiso d DU 1
H H6N 0.0688 0.5192 0.3708 0.036 Uiso calc R 1
C C11 0.1625(16) 0.2460(17) 0.5061(6) 0.033(5) Uiso d DU 1
H H11A 0.2134 0.1807 0.4925 0.040 Uiso calc R 1
H H11B 0.0812 0.2115 0.5165 0.040 Uiso calc R 1
C C12 0.232(2) 0.294(2) 0.5484(7) 0.042(6) Uiso d DU 1
H H12A 0.3082 0.3376 0.5380 0.051 Uiso calc R 1
H H12B 0.1765 0.3504 0.5650 0.051 Uiso calc R 1
C C13 0.272(3) 0.198(2) 0.5815(8) 0.049(7) Uiso d DU 1
H H13A 0.3187 0.2328 0.6075 0.074 Uiso calc R 1
H H13B 0.3262 0.1404 0.5653 0.074 Uiso calc R 1
H H13C 0.1967 0.1566 0.5934 0.074 Uiso calc R 1
Se Se21 0.0605(2) 0.98622(17) 0.42671(9) 0.0360(7) Uani d DU 1
C C21 0.0857(14) 0.9209(16) 0.3690(6) 0.038(6) Uiso d DU 1
N N22 0.1047(11) 0.9839(14) 0.3309(5) 0.032(4) Uiso d DU 1
H H22N 0.1075 1.0617 0.3337 0.038 Uiso calc R 1
C C23 0.1207(11) 0.9360(16) 0.2866(6) 0.033(5) Uiso d DU 1
C C24 0.1164(12) 0.8173(16) 0.2817(6) 0.033(5) Uiso d DU 1
H H24 0.1262 0.7833 0.2517 0.040 Uiso calc R 1
C C25 0.0971(11) 0.7407(18) 0.3212(7) 0.073(10) Uiso d DU 1
O O25 0.0912(12) 0.6312(11) 0.3195(4) 0.027(3) Uiso d DU 1
N N26 0.0822(11) 0.7987(14) 0.3624(5) 0.034(4) Uiso d DU 1
H H26N 0.0691 0.7545 0.3871 0.041 Uiso calc R 1
C C31 0.1410(18) 1.0226(18) 0.2482(7) 0.043(6) Uiso d DU 1
H H31A 0.1761 1.0967 0.2615 0.051 Uiso calc R 1
H H31B 0.0580 1.0421 0.2342 0.051 Uiso calc R 1
C C32 0.229(2) 0.979(2) 0.2099(7) 0.045(6) Uiso d DU 1
H H32A 0.3116 0.9574 0.2237 0.054 Uiso calc R 1
H H32B 0.1927 0.9074 0.1955 0.054 Uiso calc R 1
C C33 0.251(2) 1.071(2) 0.1729(7) 0.040(6) Uiso d DU 1
H H33A 0.3081 1.0394 0.1493 0.060 Uiso calc R 1
H H33B 0.2882 1.1425 0.1868 0.060 Uiso calc R 1
H H33C 0.1697 1.0920 0.1584 0.060 Uiso calc R 1

loop_
_atom_site_aniso_label
_atom_site_aniso_U_11
_atom_site_aniso_U_22
_atom_site_aniso_U_33
_atom_site_aniso_U_12
_atom_site_aniso_U_13
_atom_site_aniso_U_23
Se1 0.0392(13) 0.0120(10) 0.0486(14) -0.0005(10) -0.0017(11) 0.0015(9)
Se21 0.0482(14) 0.0083(10) 0.0516(14) -0.0012(10) 0.0005(12) 0.0001(9)

loop_
_atom_type_symbol
_atom_type_description
_atom_type_scat_dispersion_real
_atom_type_scat_dispersion_imag
_atom_type_scat_source
C C 0.0033 0.0016 'International Tables Vol C Tables 4.2.6.8 and 6.1.1.4'
H H 0.0000 0.0000 'International Tables Vol C Tables 4.2.6.8 and 6.1.1.4'
N N 0.0061 0.0033 'International Tables Vol C Tables 4.2.6.8 and 6.1.1.4'
O O 0.0106 0.0060 'International Tables Vol C Tables 4.2.6.8 and 6.1.1.4'
Se Se -0.0929 2.2259 'International Tables Vol C Tables 4.2.6.8 and 6.1.1.4'

loop_
_geom_angle_atom_site_label_1
_geom_angle_atom_site_label_2
_geom_angle_atom_site_label_3
_geom_angle
N2 C1 N6 115.0(15)
N2 C1 Se1 123.3(13)
N6 C1 Se1 121.7(12)
C1 N2 C3 124.3(15)
C1 N2 H2N 117.9
C3 N2 H2N 117.9
C4 C3 N2 118.5(16)
C4 C3 C11 125.4(16)
N2 C3 C11 116.1(15)
C3 C4 C5 121.2(17)
C3 C4 H4 119.4
C5 C4 H4 119.4
O5 C5 N6 120.6(17)
O5 C5 C4 125.0(17)
N6 C5 C4 114.3(16)
C5 N6 C1 126.7(15)
C5 N6 H6N 116.7
C1 N6 H6N 116.7
C3 C11 C12 115.9(15)
C3 C11 H11A 108.3
C12 C11 H11A 108.3
C3 C11 H11B 108.3
C12 C11 H11B 108.3
H11A C11 H11B 107.4
C13 C12 C11 113.0(17)
C13 C12 H12A 109.0
C11 C12 H12A 109.0
C13 C12 H12B 109.0
C11 C12 H12B 109.0
H12A C12 H12B 107.8
C12 C13 H13A 109.5
C12 C13 H13B 109.5
H13A C13 H13B 109.5
C12 C13 H13C 109.5
H13A C13 H13C 109.5
H13B C13 H13C 109.5
N22 C21 N26 114.9(15)
N22 C21 Se21 123.9(13)
N26 C21 Se21 121.2(12)
C21 N22 C23 124.8(15)
C21 N22 H22N 117.6
C23 N22 H22N 117.6
C24 C23 N22 118.4(16)
C24 C23 C31 125.3(17)
N22 C23 C31 116.3(15)
C23 C24 C25 121.1(17)
C23 C24 H24 119.4
C25 C24 H24 119.4
O25 C25 N26 120.4(18)
O25 C25 C24 125.0(18)
N26 C25 C24 114.6(17)
C25 N26 C21 126.2(16)
C25 N26 H26N 116.9
C21 N26 H26N 116.9
C23 C31 C32 114.7(15)
C23 C31 H31A 108.6
C32 C31 H31A 108.6
C23 C31 H31B 108.6
C32 C31 H31B 108.6
H31A C31 H31B 107.6
C33 C32 C31 112.8(17)
C33 C32 H32A 109.0
C31 C32 H32A 109.0
C33 C32 H32B 109.0
C31 C32 H32B 109.0
H32A C32 H32B 107.8
C32 C33 H33A 109.5
C32 C33 H33B 109.5
H33A C33 H33B 109.5
C32 C33 H33C 109.5
H33A C33 H33C 109.5
H33B C33 H33C 109.5

loop_
_geom_bond_atom_site_label_1
_geom_bond_atom_site_label_2
_geom_bond_distance
Se1 C1 1.837(16)
C1 N2 1.32(2)
C1 N6 1.39(2)
N2 C3 1.40(2)
N2 H2N 0.8800
C3 C4 1.34(2)
C3 C11 1.49(2)
C4 C5 1.44(2)
C4 H4 0.9500
C5 O5 1.23(2)
C5 N6 1.36(2)
N6 H6N 0.8800
C11 C12 1.52(2)
C11 H11A 0.9900
C11 H11B 0.9900
C12 C13 1.50(3)
C12 H12A 0.9900
C12 H12B 0.9900
C13 H13A 0.9800
C13 H13B 0.9800
C13 H13C 0.9800
Se21 C21 1.835(16)
C21 N22 1.32(2)
C21 N26 1.39(2)
N22 C23 1.40(2)
N22 H22N 0.8800
C23 C24 1.34(2)
C23 C31 1.49(2)
C24 C25 1.44(2)
C24 H24 0.9500
C25 O25 1.24(2)
C25 N26 1.36(2)
N26 H26N 0.8800
C31 C32 1.52(2)
C31 H31A 0.9900
C31 H31B 0.9900
C32 C33 1.50(2)
C32 H32A 0.9900
C32 H32B 0.9900
C33 H33A 0.9800
C33 H33B 0.9800
C33 H33C 0.9800

loop_
_cod_related_entry_id
_cod_related_entry_database
_cod_related_entry_code
1 ChemSpider 20137802
